data_4027570
loop_
_publ_author_name
'K. V. Sajna'
'K. C. Kumara Swamy'

_publ_section_title
;
 Vinyl Azides Derived from Allenes: Thermolysis Leading to
 Multisubstituted 1,4-Pyrazines and Mn(III)-Catalyzed Photochemical
 Reaction Leading to Pyrroles
;
_journal_name_full 'Journal of Organic Chemistry'
_journal_page_first 8712
_journal_page_last 8722
_journal_paper_doi 10.1021/jo301694n
_journal_volume 77
_journal_year 2012
_chemical_formula_sum 'C14 H22 N O5 P'
_chemical_formula_weight 315.30
_chemical_name_systematic
; 
 ? 
;
_space_group_IT_number 33
_symmetry_cell_setting orthorhombic
_symmetry_space_group_name_Hall 'P 2c -2n'
_symmetry_space_group_name_H-M 'P n a 21'
_atom_sites_solution_hydrogens geom
_atom_sites_solution_primary direct
_atom_sites_solution_secondary difmap
_audit_creation_method SHELXL-97
_cell_angle_alpha 90.00
_cell_angle_beta 90.00
_cell_angle_gamma 90.00
_cell_formula_units_Z 8
_cell_length_a 22.0358(19)
_cell_length_b 6.0237(5)
_cell_length_c 24.783(2)
_cell_measurement_reflns_used 5345
_cell_measurement_temperature 298(2)
_cell_measurement_theta_max 25.80
_cell_measurement_theta_min 2.47
_cell_volume 3289.6(5)
_computing_cell_refinement 'Bruker SMART'
_computing_data_collection 'Bruker SMART'
_computing_data_reduction 'Bruker SAINT'
_computing_molecular_graphics 'Bruker SHELXTL'
_computing_publication_material 'Bruker SHELXTL'
_computing_structure_refinement 'SHELXL-97 (Sheldrick, 1997)'
_computing_structure_solution 'SHELXS-97 (Sheldrick, 1990)'
_diffrn_ambient_temperature 298(2)
_diffrn_measured_fraction_theta_full 1.000
_diffrn_measured_fraction_theta_max 1.000
_diffrn_measurement_device_type 'CCD area detector'
_diffrn_measurement_method 'phi and omega scans'
_diffrn_radiation_monochromator graphite
_diffrn_radiation_source 'fine-focus sealed tube'
_diffrn_radiation_type MoK\a
_diffrn_radiation_wavelength 0.71073
_diffrn_reflns_av_R_equivalents 0.0420
_diffrn_reflns_av_sigmaI/netI 0.0303
_diffrn_reflns_limit_h_max 26
_diffrn_reflns_limit_h_min -26
_diffrn_reflns_limit_k_max 7
_diffrn_reflns_limit_k_min -7
_diffrn_reflns_limit_l_max 29
_diffrn_reflns_limit_l_min -29
_diffrn_reflns_number 29535
_diffrn_reflns_theta_full 24.99
_diffrn_reflns_theta_max 24.99
_diffrn_reflns_theta_min 1.64
_diffrn_standards_decay_% none
_diffrn_standards_interval_count 'not applicable'
_diffrn_standards_interval_time 'not applicable'
_diffrn_standards_number 'not applicable'
_exptl_absorpt_coefficient_mu 0.186
_exptl_absorpt_correction_T_max 0.9762
_exptl_absorpt_correction_T_min 0.9601
_exptl_absorpt_correction_type empirical
_exptl_absorpt_process_details 'SADABS, Sheldrick(1996)'
_exptl_crystal_colour yellow
_exptl_crystal_density_diffrn 1.273
_exptl_crystal_description block
_exptl_crystal_F_000 1344
_exptl_crystal_size_max 0.22
_exptl_crystal_size_mid 0.16
_exptl_crystal_size_min 0.13
_refine_diff_density_max 0.482
_refine_diff_density_min -0.271
_refine_diff_density_rms 0.076
_refine_ls_abs_structure_details 'Flack H D (1983), Acta Cryst. A39, 876-881'
_refine_ls_abs_structure_Flack 0.48(15)
_refine_ls_extinction_method none
_refine_ls_goodness_of_fit_ref 1.168
_refine_ls_hydrogen_treatment mixed
_refine_ls_matrix_type full
_refine_ls_number_parameters 384
_refine_ls_number_reflns 5788
_refine_ls_number_restraints 4
_refine_ls_restrained_S_all 1.179
_refine_ls_R_factor_all 0.0876
_refine_ls_R_factor_gt 0.0802
_refine_ls_shift/su_max 0.155
_refine_ls_shift/su_mean 0.001
_refine_ls_structure_factor_coef Fsqd
_refine_ls_weighting_details 'calc w=1/[\s^2^(Fo^2^)+(0.1229P)^2^+0.5696P] where P=(Fo^2^+2Fc^2^)/3'
_refine_ls_weighting_scheme calc
_refine_ls_wR_factor_gt 0.1989
_refine_ls_wR_factor_ref 0.2050
_reflns_number_gt 5191
_reflns_number_total 5788
_reflns_threshold_expression >2sigma(I)
_cod_data_source_file jo301694n_si_002_2.cif
_cod_data_source_block compd-18
_cod_database_code 4027570

loop_
_symmetry_equiv_pos_as_xyz
'x, y, z'
'-x, -y, z+1/2'
'-x+1/2, y+1/2, z+1/2'
'x+1/2, -y+1/2, z'

loop_
_atom_site_label
_atom_site_type_symbol
_atom_site_fract_x
_atom_site_fract_y
_atom_site_fract_z
_atom_site_U_iso_or_equiv
_atom_site_adp_type
_atom_site_occupancy
_atom_site_symmetry_multiplicity
_atom_site_calc_flag
_atom_site_refinement_flags
P1 P 0.49303(5) 0.09117(18) 1.03143(6) 0.0444(3) Uani 1 1 d .
O1 O 0.54910(13) 0.2357(5) 1.01723(12) 0.0478(7) Uani 1 1 d .
O2 O 0.49638(16) 0.0539(6) 1.09464(17) 0.0642(10) Uani 1 1 d .
O3 O 0.4928(2) -0.1184(6) 1.0024(2) 0.0872(15) Uani 1 1 d .
O4 O 0.3649(3) 0.4988(10) 0.7894(2) 0.124(2) Uani 1 1 d .
O5 O 0.3208(4) 0.1965(12) 0.8241(2) 0.161(4) Uani 1 1 d D
N1 N 0.44349(16) 0.5188(7) 0.94447(16) 0.0483(9) Uani 1 1 d .
H1 H 0.4580 0.6025 0.9623 0.058 Uiso 1 1 d R
C1 C 0.5690(2) 0.4141(8) 1.0532(2) 0.0565(13) Uani 1 1 d .
H1A H 0.5397 0.5345 1.0521 0.068 Uiso 1 1 calc R
H1B H 0.6077 0.4714 1.0409 0.068 Uiso 1 1 calc R
C2 C 0.5751(2) 0.3301(8) 1.1107(2) 0.0530(12) Uani 1 1 d .
C3 C 0.5153(3) 0.2379(10) 1.1294(2) 0.0628(14) Uani 1 1 d .
H3A H 0.5190 0.1860 1.1663 0.075 Uiso 1 1 calc R
H3B H 0.4848 0.3539 1.1286 0.075 Uiso 1 1 calc R
C4 C 0.6258(3) 0.1596(11) 1.1146(3) 0.0751(18) Uani 1 1 d .
H4A H 0.6150 0.0299 1.0943 0.113 Uiso 1 1 calc R
H4B H 0.6319 0.1195 1.1517 0.113 Uiso 1 1 calc R
H4C H 0.6626 0.2217 1.1003 0.113 Uiso 1 1 calc R
C5 C 0.5901(4) 0.5344(13) 1.1459(3) 0.102(3) Uani 1 1 d .
H5A H 0.5924 0.4904 1.1831 0.152 Uiso 1 1 calc R
H5B H 0.5589 0.6441 1.1417 0.152 Uiso 1 1 calc R
H5C H 0.6284 0.5957 1.1349 0.152 Uiso 1 1 calc R
C6 C 0.42642(18) 0.2577(8) 1.0207(2) 0.0488(11) Uani 1 1 d .
H6A H 0.3912 0.1727 1.0318 0.059 Uiso 1 1 calc R
H6B H 0.4288 0.3873 1.0439 0.059 Uiso 1 1 calc R
C7 C 0.41703(19) 0.3342(7) 0.9637(2) 0.0446(10) Uani 1 1 d .
C8 C 0.3813(2) 0.2499(8) 0.9238(2) 0.0503(11) Uani 1 1 d .
H8 H 0.3573 0.1233 0.9261 0.060 Uiso 1 1 calc R
C9 C 0.3874(3) 0.3886(9) 0.8789(2) 0.0615(14) Uani 1 1 d .
C10 C 0.4269(2) 0.5616(8) 0.8930(2) 0.0563(13) Uani 1 1 d .
C11 C 0.3586(4) 0.3751(15) 0.8256(3) 0.096(2) Uani 1 1 d .
C12 C 0.2734(5) 0.195(2) 0.7795(5) 0.158(5) Uani 1 1 d D
H12A H 0.2374 0.1100 0.7885 0.190 Uiso 1 1 calc R
H12B H 0.2625 0.3420 0.7668 0.190 Uiso 1 1 calc R
C13 C 0.3146(7) 0.0785(19) 0.7436(6) 0.183(6) Uani 1 1 d D
H13A H 0.3166 -0.0751 0.7538 0.274 Uiso 1 1 calc R
H13B H 0.3543 0.1434 0.7462 0.274 Uiso 1 1 calc R
H13C H 0.3001 0.0901 0.7072 0.274 Uiso 1 1 calc R
C14 C 0.4504(3) 0.7543(10) 0.8628(3) 0.0766(17) Uani 1 1 d .
H14A H 0.4724 0.7035 0.8317 0.115 Uiso 1 1 calc R
H14B H 0.4770 0.8389 0.8856 0.115 Uiso 1 1 calc R
H14C H 0.4172 0.8460 0.8514 0.115 Uiso 1 1 calc R
P2 P 0.25004(5) 0.35172(19) 0.50572(6) 0.0518(3) Uani 1 1 d .
O6 O 0.24726(16) 0.4129(7) 0.44411(19) 0.0721(12) Uani 1 1 d .
O7 O 0.30671(14) 0.1974(6) 0.51249(15) 0.0583(9) Uani 1 1 d .
O8 O 0.2552(2) 0.5496(7) 0.5388(2) 0.0941(16) Uani 1 1 d .
O9 O 0.1203(4) -0.0940(14) 0.7469(3) 0.139(3) Uani 1 1 d .
O10 O 0.0751(3) 0.2006(14) 0.7140(3) 0.134(2) Uani 1 1 d .
N2 N 0.2012(2) -0.0862(8) 0.5931(2) 0.0617(13) Uani 1 1 d .
C15 C 0.2633(3) 0.2493(12) 0.4033(3) 0.0784(18) Uani 1 1 d .
H15A H 0.2652 0.3203 0.3682 0.094 Uiso 1 1 calc R
H15B H 0.2322 0.1352 0.4019 0.094 Uiso 1 1 calc R
C16 C 0.3239(3) 0.1442(11) 0.4162(3) 0.0727(16) Uani 1 1 d .
C17 C 0.3213(3) 0.0408(10) 0.4706(3) 0.0707(16) Uani 1 1 d .
H17A H 0.2911 -0.0762 0.4704 0.085 Uiso 1 1 calc R
H17B H 0.3603 -0.0266 0.4785 0.085 Uiso 1 1 calc R
C18 C 0.3759(3) 0.3149(15) 0.4113(4) 0.100(3) Uani 1 1 d .
H18A H 0.3714 0.4263 0.4387 0.151 Uiso 1 1 calc R
H18B H 0.3745 0.3834 0.3763 0.151 Uiso 1 1 calc R
H18C H 0.4142 0.2409 0.4158 0.151 Uiso 1 1 calc R
C19 C 0.3307(6) -0.0427(16) 0.3734(4) 0.144(4) Uani 1 1 d .
H19A H 0.3657 -0.1312 0.3818 0.216 Uiso 1 1 calc R
H19B H 0.3355 0.0223 0.3383 0.216 Uiso 1 1 calc R
H19C H 0.2952 -0.1347 0.3738 0.216 Uiso 1 1 calc R
C20 C 0.1838(2) 0.1848(9) 0.5190(2) 0.0618(14) Uani 1 1 d .
H20A H 0.1484 0.2707 0.5086 0.074 Uiso 1 1 calc R
H20B H 0.1854 0.0565 0.4953 0.074 Uiso 1 1 calc R
C21 C 0.1741(2) 0.1051(9) 0.5736(2) 0.0572(13) Uani 1 1 d .
C22 C 0.1379(2) 0.1742(10) 0.6147(3) 0.0650(15) Uani 1 1 d .
H22 H 0.1133 0.2997 0.6143 0.078 Uiso 1 1 calc R
C23 C 0.1437(3) 0.0250(11) 0.6580(3) 0.0679(16) Uani 1 1 d .
C24 C 0.1828(2) -0.1391(9) 0.6429(3) 0.0628(14) Uani 1 1 d .
C25 C 0.1132(4) 0.0289(17) 0.7109(3) 0.095(2) Uani 1 1 d .
C26 C 0.0485(7) 0.198(3) 0.7695(5) 0.208(8) Uani 1 1 d D
H26A H 0.0317 0.0539 0.7781 0.250 Uiso 1 1 calc R
H26B H 0.0787 0.2370 0.7963 0.250 Uiso 1 1 calc R
C27 C 0.0016(8) 0.364(3) 0.7668(6) 0.236(9) Uani 1 1 d D
H27A H 0.0197 0.5090 0.7660 0.354 Uiso 1 1 calc R
H27B H -0.0242 0.3516 0.7978 0.354 Uiso 1 1 calc R
H27C H -0.0220 0.3423 0.7346 0.354 Uiso 1 1 calc R
C28 C 0.2062(4) -0.3378(11) 0.6714(3) 0.091(2) Uani 1 1 d .
H28A H 0.2448 -0.3039 0.6874 0.136 Uiso 1 1 calc R
H28B H 0.2109 -0.4576 0.6462 0.136 Uiso 1 1 calc R
H28C H 0.1781 -0.3805 0.6992 0.136 Uiso 1 1 calc R
H2 H 0.2158(15) -0.152(6) 0.5764(14) 0.000(9) Uiso 1 1 d .

loop_
_atom_site_aniso_label
_atom_site_aniso_U_11
_atom_site_aniso_U_22
_atom_site_aniso_U_33
_atom_site_aniso_U_23
_atom_site_aniso_U_13
_atom_site_aniso_U_12
P1 0.0439(6) 0.0331(5) 0.0562(7) -0.0056(5) -0.0101(5) -0.0006(4)
O1 0.0470(16) 0.0567(17) 0.0396(17) -0.0076(14) -0.0035(14) 0.0027(13)
O2 0.059(2) 0.064(2) 0.070(3) 0.020(2) -0.0059(17) -0.0153(17)
O3 0.101(3) 0.048(2) 0.113(4) -0.021(2) -0.042(3) 0.009(2)
O4 0.199(6) 0.113(4) 0.060(3) 0.019(3) -0.039(3) -0.064(4)
O5 0.259(8) 0.155(6) 0.068(3) 0.029(3) -0.081(4) -0.133(6)
N1 0.044(2) 0.049(2) 0.053(2) -0.0144(19) -0.0107(17) -0.0052(17)
C1 0.059(3) 0.044(3) 0.066(3) 0.008(2) -0.014(2) -0.012(2)
C2 0.066(3) 0.042(3) 0.051(3) -0.009(2) -0.016(2) -0.001(2)
C3 0.078(4) 0.068(4) 0.042(3) 0.001(3) 0.004(3) 0.001(3)
C4 0.064(3) 0.083(4) 0.079(4) 0.005(3) -0.035(3) 0.004(3)
C5 0.135(7) 0.084(5) 0.086(5) -0.019(4) -0.034(5) -0.015(5)
C6 0.032(2) 0.050(2) 0.064(3) -0.006(2) -0.0022(19) 0.0054(17)
C7 0.038(2) 0.044(3) 0.052(3) -0.012(2) -0.0029(19) 0.0003(19)
C8 0.051(3) 0.046(3) 0.054(3) -0.006(2) -0.001(2) -0.006(2)
C9 0.070(3) 0.059(3) 0.056(3) -0.012(3) -0.009(3) -0.009(3)
C10 0.062(3) 0.041(3) 0.066(3) -0.008(2) 0.009(3) 0.004(2)
C11 0.126(6) 0.099(6) 0.062(4) 0.000(4) -0.027(4) -0.040(5)
C12 0.139(9) 0.150(10) 0.186(13) 0.004(10) 0.019(9) -0.007(9)
C13 0.231(16) 0.111(8) 0.206(15) -0.014(9) 0.044(13) -0.052(10)
C14 0.093(4) 0.059(3) 0.078(4) 0.002(3) -0.002(3) -0.015(3)
P2 0.0462(6) 0.0382(6) 0.0711(8) -0.0064(6) 0.0029(5) 0.0022(5)
O6 0.059(2) 0.067(2) 0.090(3) 0.021(2) 0.0003(19) 0.0232(18)
O7 0.0441(16) 0.073(2) 0.058(2) 0.0073(18) -0.0032(16) 0.0028(16)
O8 0.106(3) 0.054(2) 0.122(4) -0.024(3) 0.028(3) -0.018(2)
O9 0.176(7) 0.142(6) 0.100(5) 0.010(4) 0.044(5) -0.008(5)
O10 0.106(4) 0.199(7) 0.097(4) -0.031(5) 0.041(3) 0.037(5)
N2 0.049(2) 0.052(3) 0.083(4) -0.024(3) 0.007(2) 0.001(2)
C15 0.092(4) 0.081(4) 0.063(4) -0.007(3) -0.011(3) -0.003(4)
C16 0.085(4) 0.063(4) 0.069(4) -0.005(3) 0.016(3) 0.019(3)
C17 0.076(4) 0.060(3) 0.076(4) 0.003(3) 0.013(3) 0.032(3)
C18 0.069(4) 0.123(7) 0.109(6) 0.031(5) 0.022(4) 0.000(4)
C19 0.215(11) 0.108(7) 0.108(7) -0.045(6) 0.052(7) 0.030(8)
C20 0.043(2) 0.065(3) 0.078(4) -0.013(3) -0.004(2) -0.001(2)
C21 0.035(2) 0.053(3) 0.083(4) -0.011(3) -0.001(2) -0.006(2)
C22 0.045(3) 0.058(3) 0.092(4) -0.020(3) 0.003(3) 0.001(2)
C23 0.055(3) 0.074(4) 0.075(4) -0.022(3) 0.006(3) -0.015(3)
C24 0.056(3) 0.055(3) 0.077(4) -0.015(3) 0.005(3) -0.019(3)
C25 0.092(5) 0.121(7) 0.072(5) -0.015(5) 0.014(4) -0.027(5)
C26 0.198(14) 0.33(2) 0.096(8) -0.003(11) 0.056(8) 0.081(16)
C27 0.261(19) 0.28(2) 0.165(14) -0.037(14) 0.117(14) 0.055(18)
C28 0.115(6) 0.069(4) 0.089(5) 0.009(4) -0.015(4) -0.031(4)

loop_
_atom_type_symbol
_atom_type_description
_atom_type_scat_dispersion_real
_atom_type_scat_dispersion_imag
_atom_type_scat_source
C C 0.0033 0.0016 'International Tables Vol C Tables 4.2.6.8 and 6.1.1.4'
H H 0.0000 0.0000 'International Tables Vol C Tables 4.2.6.8 and 6.1.1.4'
N N 0.0061 0.0033 'International Tables Vol C Tables 4.2.6.8 and 6.1.1.4'
O O 0.0106 0.0060 'International Tables Vol C Tables 4.2.6.8 and 6.1.1.4'
P P 0.1023 0.0942 'International Tables Vol C Tables 4.2.6.8 and 6.1.1.4'

loop_
_geom_angle_atom_site_label_1
_geom_angle_atom_site_label_2
_geom_angle_atom_site_label_3
_geom_angle
O3 P1 O1 112.2(3)
O3 P1 O2 111.5(3)
O1 P1 O2 105.46(18)
O3 P1 C6 114.1(2)
O1 P1 C6 107.7(2)
O2 P1 C6 105.2(2)
C1 O1 P1 120.8(3)
C3 O2 P1 119.2(3)
C11 O5 C12 116.4(8)
C7 N1 C10 112.0(4)
C7 N1 H1 122.5
C10 N1 H1 123.3
O1 C1 C2 110.7(4)
O1 C1 H1A 109.5
C2 C1 H1A 109.5
O1 C1 H1B 109.5
C2 C1 H1B 109.5
H1A C1 H1B 108.1
C3 C2 C4 112.0(5)
C3 C2 C1 109.5(4)
C4 C2 C1 110.5(5)
C3 C2 C5 107.9(5)
C4 C2 C5 110.2(5)
C1 C2 C5 106.5(5)
O2 C3 C2 110.3(4)
O2 C3 H3A 109.6
C2 C3 H3A 109.6
O2 C3 H3B 109.6
C2 C3 H3B 109.6
H3A C3 H3B 108.1
C2 C4 H4A 109.5
C2 C4 H4B 109.5
H4A C4 H4B 109.5
C2 C4 H4C 109.5
H4A C4 H4C 109.5
H4B C4 H4C 109.5
C2 C5 H5A 109.5
C2 C5 H5B 109.5
H5A C5 H5B 109.5
C2 C5 H5C 109.5
H5A C5 H5C 109.5
H5B C5 H5C 109.5
C7 C6 P1 115.0(3)
C7 C6 H6A 108.5
P1 C6 H6A 108.5
C7 C6 H6B 108.5
P1 C6 H6B 108.5
H6A C6 H6B 107.5
N1 C7 C8 107.6(4)
N1 C7 C6 121.9(4)
C8 C7 C6 130.4(4)
C7 C8 C9 107.4(5)
C7 C8 H8 126.3
C9 C8 H8 126.3
C8 C9 C10 107.8(5)
C8 C9 C11 129.9(6)
C10 C9 C11 122.2(6)
N1 C10 C9 105.1(5)
N1 C10 C14 122.3(5)
C9 C10 C14 132.6(6)
O4 C11 O5 123.6(6)
O4 C11 C9 126.9(7)
O5 C11 C9 109.4(6)
C13 C12 O5 91.1(9)
C13 C12 H12A 113.5
O5 C12 H12A 113.5
C13 C12 H12B 113.5
O5 C12 H12B 113.5
H12A C12 H12B 110.8
C12 C13 H13A 109.5
C12 C13 H13B 109.5
H13A C13 H13B 109.5
C12 C13 H13C 109.5
H13A C13 H13C 109.5
H13B C13 H13C 109.5
C10 C14 H14A 109.5
C10 C14 H14B 109.5
H14A C14 H14B 109.5
C10 C14 H14C 109.5
H14A C14 H14C 109.5
H14B C14 H14C 109.5
O8 P2 O7 111.4(3)
O8 P2 O6 111.0(3)
O7 P2 O6 105.9(2)
O8 P2 C20 114.7(3)
O7 P2 C20 107.2(2)
O6 P2 C20 106.0(3)
C15 O6 P2 120.4(4)
C17 O7 P2 119.4(3)
C25 O10 C26 107.1(9)
C24 N2 C21 112.8(5)
C24 N2 H2 126(3)
C21 N2 H2 120(3)
O6 C15 C16 110.5(5)
O6 C15 H15A 109.5
C16 C15 H15A 109.5
O6 C15 H15B 109.5
C16 C15 H15B 109.5
H15A C15 H15B 108.1
C17 C16 C15 109.4(5)
C17 C16 C18 112.3(6)
C15 C16 C18 111.1(6)
C17 C16 C19 108.6(6)
C15 C16 C19 104.2(7)
C18 C16 C19 110.9(7)
O7 C17 C16 112.8(4)
O7 C17 H17A 109.0
C16 C17 H17A 109.0
O7 C17 H17B 109.0
C16 C17 H17B 109.0
H17A C17 H17B 107.8
C16 C18 H18A 109.5
C16 C18 H18B 109.5
H18A C18 H18B 109.5
C16 C18 H18C 109.5
H18A C18 H18C 109.5
H18B C18 H18C 109.5
C16 C19 H19A 109.5
C16 C19 H19B 109.5
H19A C19 H19B 109.5
C16 C19 H19C 109.5
H19A C19 H19C 109.5
H19B C19 H19C 109.5
C21 C20 P2 118.2(4)
C21 C20 H20A 107.8
P2 C20 H20A 107.8
C21 C20 H20B 107.8
P2 C20 H20B 107.8
H20A C20 H20B 107.1
C22 C21 N2 104.3(6)
C22 C21 C20 133.1(5)
N2 C21 C20 122.4(5)
C21 C22 C23 108.8(5)
C21 C22 H22 125.6
C23 C22 H22 125.6
C24 C23 C22 108.2(6)
C24 C23 C25 123.0(7)
C22 C23 C25 128.9(7)
N2 C24 C23 105.8(6)
N2 C24 C28 121.8(6)
C23 C24 C28 132.4(7)
O9 C25 O10 122.1(8)
O9 C25 C23 127.3(9)
O10 C25 C23 110.5(8)
C27 C26 O10 103.5(10)
C27 C26 H26A 111.1
O10 C26 H26A 111.1
C27 C26 H26B 111.1
O10 C26 H26B 111.1
H26A C26 H26B 109.0
C26 C27 H27A 109.5
C26 C27 H27B 109.5
H27A C27 H27B 109.5
C26 C27 H27C 109.5
H27A C27 H27C 109.5
H27B C27 H27C 109.5
C24 C28 H28A 109.5
C24 C28 H28B 109.5
H28A C28 H28B 109.5
C24 C28 H28C 109.5
H28A C28 H28C 109.5
H28B C28 H28C 109.5

loop_
_geom_bond_atom_site_label_1
_geom_bond_atom_site_label_2
_geom_bond_distance
P1 O3 1.453(4)
P1 O1 1.552(3)
P1 O2 1.584(4)
P1 C6 1.798(4)
O1 C1 1.462(6)
O2 C3 1.464(7)
O4 C11 1.174(9)
O5 C11 1.360(9)
O5 C12 1.523(9)
N1 C7 1.343(6)
N1 C10 1.352(7)
N1 H1 0.7425
C1 C2 1.520(8)
C1 H1A 0.9700
C1 H1B 0.9700
C2 C3 1.505(8)
C2 C4 1.520(7)
C2 C5 1.544(8)
C3 H3A 0.9700
C3 H3B 0.9700
C4 H4A 0.9600
C4 H4B 0.9600
C4 H4C 0.9600
C5 H5A 0.9600
C5 H5B 0.9600
C5 H5C 0.9600
C6 C7 1.502(7)
C6 H6A 0.9700
C6 H6B 0.9700
C7 C8 1.361(7)
C8 C9 1.398(8)
C8 H8 0.9300
C9 C10 1.402(8)
C9 C11 1.469(9)
C10 C14 1.475(8)
C12 C13 1.451(9)
C12 H12A 0.9700
C12 H12B 0.9700
C13 H13A 0.9600
C13 H13B 0.9600
C13 H13C 0.9600
C14 H14A 0.9600
C14 H14B 0.9600
C14 H14C 0.9600
P2 O8 1.451(5)
P2 O7 1.566(3)
P2 O6 1.572(5)
P2 C20 1.803(5)
O6 C15 1.455(8)
O7 C17 1.440(7)
O9 C25 1.169(11)
O10 C25 1.333(11)
O10 C26 1.495(12)
N2 C24 1.337(8)
N2 C21 1.386(7)
N2 H2 0.66(3)
C15 C16 1.513(9)
C15 H15A 0.9700
C15 H15B 0.9700
C16 C17 1.486(9)
C16 C18 1.544(9)
C16 C19 1.554(10)
C17 H17A 0.9700
C17 H17B 0.9700
C18 H18A 0.9600
C18 H18B 0.9600
C18 H18C 0.9600
C19 H19A 0.9600
C19 H19B 0.9600
C19 H19C 0.9600
C20 C21 1.454(8)
C20 H20A 0.9700
C20 H20B 0.9700
C21 C22 1.359(8)
C22 C23 1.405(9)
C22 H22 0.9300
C23 C24 1.364(8)
C23 C25 1.474(10)
C24 C28 1.483(9)
C26 C27 1.438(9)
C26 H26A 0.9700
C26 H26B 0.9700
C27 H27A 0.9600
C27 H27B 0.9600
C27 H27C 0.9600
C28 H28A 0.9600
C28 H28B 0.9600
C28 H28C 0.9600

loop_
_geom_hbond_atom_site_label_D
_geom_hbond_atom_site_label_H
_geom_hbond_atom_site_label_A
_geom_hbond_distance_DH
_geom_hbond_distance_HA
_geom_hbond_distance_DA
_geom_hbond_angle_DHA
_geom_hbond_site_symmetry_A
N1 H1 O3 0.74 2.10 2.831(5) 169.4 1_565
N2 H2 O8 0.66(3) 2.20(4) 2.835(7) 162(4) 1_545
